data_7004167
loop_
_publ_author_name
'Acha, Francisco'
'Ciganda, Roberto'
'Garralda, Mar\'ia A.'
'Hern\'andez, Ricardo'
'Ibarlucea, Lourdes'
'Pinilla, Elena'
'Torres, M. Rosario'

_publ_section_title
;
 Reactivity of hydridoirida-\b-diketones with bases: the selective
 formation of new di-\m-acyl-\m-hydridodiiridium(iii) or
 dihydridoirida-\b-diketone complexes and heterometallic Ir(iii)--Rh(i)
 derivatives
;
_journal_issue 34
_journal_name_full 'Dalton Transactions'
_journal_page_first 4602
_journal_paper_doi 10.1039/b803488e
_journal_year 2008
_chemical_formula_sum 'C76 H58 Ir2 O4 P4'
_chemical_formula_weight 1543.50
_chemical_name_systematic
;
?
;
_space_group_IT_number 2
_symmetry_cell_setting triclinic
_symmetry_space_group_name_Hall '-P 1'
_symmetry_space_group_name_H-M 'P -1'
_atom_sites_solution_hydrogens geom
_atom_sites_solution_primary direct
_atom_sites_solution_secondary difmap
_audit_creation_method SHELXL-97
_cell_angle_alpha 79.179(4)
_cell_angle_beta 88.238(4)
_cell_angle_gamma 67.565(4)
_cell_formula_units_Z 2
_cell_length_a 11.462(3)
_cell_length_b 13.688(3)
_cell_length_c 23.598(5)
_cell_measurement_temperature 296(2)
_cell_volume 3357.9(14)
_computing_cell_refinement 'Bruker SMART'
_computing_data_collection 'Bruker SMART'
_computing_data_reduction 'Bruker SHELXTL'
_computing_molecular_graphics 'Bruker SHELXTL'
_computing_publication_material 'Bruker SHELXTL'
_computing_structure_refinement 'SHELXL-97 (Sheldrick, 1997)'
_computing_structure_solution 'SHELXS-97 (Sheldrick, 1990)'
_diffrn_ambient_temperature 296(2)
_diffrn_measured_fraction_theta_full 0.967
_diffrn_measured_fraction_theta_max 0.967
_diffrn_measurement_device_type 'CCD area detector'
_diffrn_measurement_method 'omega and phi scans'
_diffrn_radiation_monochromator graphite
_diffrn_radiation_source 'fine-focus sealed tube'
_diffrn_radiation_type MoK\a
_diffrn_radiation_wavelength 0.71073
_diffrn_reflns_av_R_equivalents 0.2025
_diffrn_reflns_av_sigmaI/netI 0.4137
_diffrn_reflns_limit_h_max 14
_diffrn_reflns_limit_h_min -14
_diffrn_reflns_limit_k_max 16
_diffrn_reflns_limit_k_min -16
_diffrn_reflns_limit_l_max 27
_diffrn_reflns_limit_l_min -29
_diffrn_reflns_number 27987
_diffrn_reflns_theta_full 26.00
_diffrn_reflns_theta_max 26.00
_diffrn_reflns_theta_min 0.88
_diffrn_standards_decay_% 22
_exptl_absorpt_coefficient_mu 4.103
_exptl_absorpt_correction_type none
_exptl_crystal_colour yellow
_exptl_crystal_density_diffrn 1.527
_exptl_crystal_density_method 'not measured'
_exptl_crystal_description prismatic
_exptl_crystal_F_000 1520
_exptl_crystal_size_max 0.29
_exptl_crystal_size_mid 0.06
_exptl_crystal_size_min 0.04
_refine_diff_density_max 5.218
_refine_diff_density_min -3.532
_refine_diff_density_rms 0.339
_refine_ls_extinction_method none
_refine_ls_goodness_of_fit_ref 0.983
_refine_ls_hydrogen_treatment constr
_refine_ls_matrix_type full
_refine_ls_number_parameters 271
_refine_ls_number_reflns 12755
_refine_ls_number_restraints 0
_refine_ls_restrained_S_all 0.983
_refine_ls_R_factor_all 0.2779
_refine_ls_R_factor_gt 0.1034
_refine_ls_shift/su_max 0.025
_refine_ls_shift/su_mean 0.002
_refine_ls_structure_factor_coef Fsqd
_refine_ls_weighting_details 'calc w=1/[\s^2^(Fo^2^)+(0.1534P)^2^+0.0000P] where P=(Fo^2^+2Fc^2^)/3'
_refine_ls_weighting_scheme calc
_refine_ls_wR_factor_gt 0.2471
_refine_ls_wR_factor_ref 0.3540
_reflns_number_gt 4375
_reflns_number_total 12755
_reflns_threshold_expression >2sigma(I)
_cod_data_source_file b803488e.txt
_cod_data_source_block compound_2
_cod_depositor_comments
;
The following automatic conversions were performed:
'_symmetry_cell_setting' value 'Triclinic' changed to 'triclinic'
according to '/home/saulius/struct/CIF-dictionaries/cif_core.dic'
dictionary named 'cif_core.dic' version 2.4.1 from 2010-06-29.

Automatic conversion script
Id: cif_fix_enum 1527 2010-12-29 10:47:43Z saulius 
;
_cod_original_cell_volume 3357.9(13)
_cod_original_sg_symbol_H-M P-1
_cod_database_code 7004167

loop_
_symmetry_equiv_pos_as_xyz
'x, y, z'
'-x, -y, -z'

loop_
_atom_site_label
_atom_site_type_symbol
_atom_site_fract_x
_atom_site_fract_y
_atom_site_fract_z
_atom_site_U_iso_or_equiv
_atom_site_adp_type
_atom_site_occupancy
_atom_site_symmetry_multiplicity
_atom_site_calc_flag
_atom_site_refinement_flags
_atom_site_disorder_assembly
_atom_site_disorder_group
Ir1 Ir 0.56435(10) 0.74027(10) 0.33185(4) 0.0306(4) Uani 1 1 d . . .
Ir2 Ir 0.38380(10) 0.87661(10) 0.19276(5) 0.0339(4) Uani 1 1 d . . .
P1 P 0.5566(7) 0.8301(6) 0.4071(3) 0.0316(18) Uani 1 1 d . . .
P2 P 0.7720(7) 0.6184(6) 0.3314(3) 0.0331(19) Uani 1 1 d . . .
P3 P 0.2660(8) 0.7989(7) 0.1535(3) 0.043(2) Uani 1 1 d . . .
P4 P 0.2637(7) 1.0606(7) 0.1723(3) 0.036(2) Uani 1 1 d . . .
O1 O 0.3092(16) 0.8633(15) 0.2831(7) 0.033(5) Uani 1 1 d . . .
O2 O 0.4322(19) 0.6145(18) 0.3992(11) 0.068(7) Uani 1 1 d . . .
O3 O 0.560(2) 0.905(2) 0.1055(10) 0.078(8) Uani 1 1 d . . .
O4 O 0.5816(16) 0.8804(16) 0.2690(8) 0.040(5) Uani 1 1 d . . .
C1 C 0.379(3) 0.830(3) 0.3251(11) 0.042(8) Uani 1 1 d . . .
C20 C 0.537(3) 0.619(3) 0.3802(13) 0.057(10) Uani 1 1 d . . .
C39 C 0.464(3) 0.875(3) 0.1160(13) 0.056(9) Uani 1 1 d . . .
C58 C 0.502(3) 0.927(2) 0.2275(11) 0.035(7) Uani 1 1 d . . .
C2 C 0.3147(15) 0.8724(15) 0.3784(6) 0.030(6) Uiso 1 1 d G . .
C3 C 0.3892(11) 0.8786(15) 0.4220(7) 0.031(6) Uiso 1 1 d G . .
C4 C 0.3332(15) 0.9223(16) 0.4693(6) 0.042(8) Uiso 1 1 d G . .
H4 H 0.3830 0.9265 0.4984 0.051 Uiso 1 1 calc R . .
C5 C 0.2027(15) 0.9599(15) 0.4731(6) 0.048(8) Uiso 1 1 d G . .
H5 H 0.1652 0.9891 0.5048 0.057 Uiso 1 1 calc R . .
C6 C 0.1282(11) 0.9537(15) 0.4296(8) 0.042(8) Uiso 1 1 d G . .
H6 H 0.0409 0.9788 0.4321 0.051 Uiso 1 1 calc R . .
C7 C 0.1842(14) 0.9099(15) 0.3823(6) 0.045(8) Uiso 1 1 d G . .
H7 H 0.1344 0.9058 0.3531 0.054 Uiso 1 1 calc R . .
C8 C 0.6338(15) 0.7596(14) 0.4794(6) 0.032(7) Uiso 1 1 d G . .
C9 C 0.6189(16) 0.6652(15) 0.5050(7) 0.042(8) Uiso 1 1 d G . .
H9 H 0.5662 0.6414 0.4872 0.050 Uiso 1 1 calc R . .
C10 C 0.6826(18) 0.6065(12) 0.5572(8) 0.046(8) Uiso 1 1 d G . .
H10 H 0.6726 0.5434 0.5743 0.055 Uiso 1 1 calc R . .
C11 C 0.7612(17) 0.6422(16) 0.5838(6) 0.057(9) Uiso 1 1 d G . .
H11 H 0.8038 0.6029 0.6188 0.068 Uiso 1 1 calc R . .
C12 C 0.7761(17) 0.7366(17) 0.5583(8) 0.066(10) Uiso 1 1 d G . .
H12 H 0.8287 0.7604 0.5761 0.079 Uiso 1 1 calc R . .
C13 C 0.7124(17) 0.7953(13) 0.5061(8) 0.042(8) Uiso 1 1 d G . .
H13 H 0.7224 0.8585 0.4890 0.050 Uiso 1 1 calc R . .
C14 C 0.5939(17) 0.9501(14) 0.3880(8) 0.037(7) Uiso 1 1 d G . .
C15 C 0.5038(13) 1.0533(16) 0.3865(9) 0.062(10) Uiso 1 1 d G . .
H15 H 0.4203 1.0632 0.3942 0.074 Uiso 1 1 calc R . .
C16 C 0.5384(17) 1.1416(12) 0.3736(9) 0.057(9) Uiso 1 1 d G . .
H16 H 0.4781 1.2106 0.3726 0.069 Uiso 1 1 calc R . .
C17 C 0.6630(19) 1.1268(13) 0.3622(9) 0.062(10) Uiso 1 1 d G . .
H17 H 0.6862 1.1859 0.3536 0.074 Uiso 1 1 calc R . .
C18 C 0.7532(14) 1.0237(16) 0.3637(8) 0.053(9) Uiso 1 1 d G . .
H18 H 0.8366 1.0137 0.3561 0.064 Uiso 1 1 calc R . .
C19 C 0.7186(15) 0.9353(12) 0.3766(8) 0.038(7) Uiso 1 1 d G . .
H19 H 0.7789 0.8663 0.3776 0.046 Uiso 1 1 calc R . .
C21 C 0.6437(14) 0.5097(13) 0.3967(8) 0.043(8) Uiso 1 1 d G . .
C22 C 0.7633(17) 0.4991(13) 0.3778(7) 0.034(7) Uiso 1 1 d G . .
C23 C 0.8657(13) 0.4025(16) 0.3949(8) 0.047(8) Uiso 1 1 d G . .
H23 H 0.9457 0.3954 0.3822 0.056 Uiso 1 1 calc R . .
C24 C 0.8486(16) 0.3167(13) 0.4309(9) 0.060(10) Uiso 1 1 d G . .
H24 H 0.9171 0.2521 0.4423 0.072 Uiso 1 1 calc R . .
C25 C 0.729(2) 0.3274(14) 0.4498(8) 0.075(11) Uiso 1 1 d G . .
H25 H 0.7176 0.2699 0.4739 0.090 Uiso 1 1 calc R . .
C26 C 0.6266(14) 0.4239(17) 0.4327(8) 0.050(8) Uiso 1 1 d G . .
H26 H 0.5466 0.4310 0.4454 0.060 Uiso 1 1 calc R . .
C27 C 0.8211(19) 0.5843(18) 0.2620(7) 0.036(7) Uiso 1 1 d G . .
C28 C 0.906(2) 0.4836(16) 0.2548(9) 0.085(13) Uiso 1 1 d G . .
H28 H 0.9381 0.4284 0.2867 0.102 Uiso 1 1 calc R . .
C29 C 0.944(2) 0.4655(16) 0.1999(11) 0.116(17) Uiso 1 1 d G . .
H29 H 1.0014 0.3982 0.1951 0.139 Uiso 1 1 calc R . .
C30 C 0.897(2) 0.548(2) 0.1522(8) 0.082(12) Uiso 1 1 d G . .
H30 H 0.9223 0.5360 0.1154 0.099 Uiso 1 1 calc R . .
C31 C 0.812(2) 0.6488(18) 0.1593(7) 0.073(11) Uiso 1 1 d G . .
H31 H 0.7800 0.7040 0.1274 0.087 Uiso 1 1 calc R . .
C32 C 0.7738(17) 0.6669(14) 0.2142(9) 0.052(9) Uiso 1 1 d G . .
H32 H 0.7167 0.7342 0.2190 0.063 Uiso 1 1 calc R . .
C33 C 0.9047(15) 0.6365(16) 0.3599(7) 0.037(7) Uiso 1 1 d G . .
C34 C 0.9236(16) 0.6172(15) 0.4195(7) 0.036(7) Uiso 1 1 d G . .
H34 H 0.8707 0.5927 0.4434 0.043 Uiso 1 1 calc R . .
C35 C 1.0217(19) 0.6348(17) 0.4433(6) 0.060(10) Uiso 1 1 d G . .
H35 H 1.0344 0.6219 0.4832 0.072 Uiso 1 1 calc R . .
C36 C 1.1009(16) 0.6715(18) 0.4075(9) 0.072(11) Uiso 1 1 d G . .
H36 H 1.1665 0.6832 0.4234 0.087 Uiso 1 1 calc R . .
C37 C 1.0820(18) 0.6907(18) 0.3479(8) 0.068(10) Uiso 1 1 d G . .
H37 H 1.1349 0.7153 0.3239 0.081 Uiso 1 1 calc R . .
C38 C 0.9839(19) 0.6732(17) 0.3241(6) 0.055(9) Uiso 1 1 d G . .
H38 H 0.9712 0.6861 0.2842 0.066 Uiso 1 1 calc R . .
C40 C 0.4226(19) 0.8343(17) 0.0720(8) 0.047(8) Uiso 1 1 d G . .
C41 C 0.3274(18) 0.7945(17) 0.0823(7) 0.040(7) Uiso 1 1 d G . .
C42 C 0.2848(18) 0.7589(18) 0.0388(10) 0.077(12) Uiso 1 1 d G . .
H42 H 0.2211 0.7323 0.0457 0.093 Uiso 1 1 calc R . .
C43 C 0.337(2) 0.763(2) -0.0150(9) 0.096(14) Uiso 1 1 d G . .
H43 H 0.3089 0.7391 -0.0441 0.115 Uiso 1 1 calc R . .
C44 C 0.433(2) 0.803(2) -0.0253(7) 0.084(12) Uiso 1 1 d G . .
H44 H 0.4678 0.8054 -0.0613 0.100 Uiso 1 1 calc R . .
C45 C 0.4752(18) 0.8383(18) 0.0182(9) 0.073(11) Uiso 1 1 d G . .
H45 H 0.5389 0.8649 0.0113 0.087 Uiso 1 1 calc R . .
C46 C 0.0951(14) 0.8668(16) 0.1403(9) 0.042(8) Uiso 1 1 d G . .
C47 C 0.014(2) 0.8427(16) 0.1804(8) 0.061(10) Uiso 1 1 d G . .
H47 H 0.0464 0.7902 0.2134 0.073 Uiso 1 1 calc R . .
C48 C -0.1160(19) 0.8970(19) 0.1711(9) 0.084(12) Uiso 1 1 d G . .
H48 H -0.1704 0.8809 0.1979 0.101 Uiso 1 1 calc R . .
C49 C -0.1647(15) 0.9754(18) 0.1218(10) 0.069(11) Uiso 1 1 d G . .
H49 H -0.2517 1.0118 0.1156 0.083 Uiso 1 1 calc R . .
C50 C -0.084(2) 0.9995(16) 0.0817(8) 0.089(13) Uiso 1 1 d G . .
H50 H -0.1161 1.0520 0.0487 0.107 Uiso 1 1 calc R . .
C51 C 0.0464(19) 0.9452(17) 0.0910(8) 0.055(9) Uiso 1 1 d G . .
H51 H 0.1008 0.9613 0.0642 0.067 Uiso 1 1 calc R . .
C52 C 0.284(2) 0.6625(16) 0.1882(10) 0.055(9) Uiso 1 1 d G . .
C53 C 0.355(2) 0.6165(19) 0.2400(10) 0.065(10) Uiso 1 1 d G . .
H53 H 0.3979 0.6526 0.2545 0.078 Uiso 1 1 calc R . .
C54 C 0.362(2) 0.517(2) 0.2699(8) 0.089(13) Uiso 1 1 d G . .
H54 H 0.4094 0.4860 0.3045 0.106 Uiso 1 1 calc R . .
C55 C 0.298(3) 0.4628(16) 0.2481(11) 0.090(13) Uiso 1 1 d G . .
H55 H 0.3021 0.3960 0.2682 0.108 Uiso 1 1 calc R . .
C56 C 0.226(2) 0.509(2) 0.1964(12) 0.099(14) Uiso 1 1 d G . .
H56 H 0.1834 0.4726 0.1818 0.118 Uiso 1 1 calc R . .
C57 C 0.220(2) 0.609(2) 0.1664(9) 0.130(19) Uiso 1 1 d G . .
H57 H 0.1720 0.6393 0.1318 0.156 Uiso 1 1 calc R . .
C59 C 0.4951(17) 1.0409(12) 0.2081(8) 0.046(8) Uiso 1 1 d G . .
C60 C 0.3833(15) 1.1147(16) 0.1794(8) 0.031(6) Uiso 1 1 d G . .
C61 C 0.3681(15) 1.2215(14) 0.1608(8) 0.055(9) Uiso 1 1 d G . .
H61 H 0.2932 1.2709 0.1416 0.067 Uiso 1 1 calc R . .
C62 C 0.4648(19) 1.2546(12) 0.1710(9) 0.062(10) Uiso 1 1 d G . .
H62 H 0.4546 1.3261 0.1586 0.074 Uiso 1 1 calc R . .
C63 C 0.5767(16) 1.1808(16) 0.1998(9) 0.060(10) Uiso 1 1 d G . .
H63 H 0.6414 1.2030 0.2066 0.072 Uiso 1 1 calc R . .
C64 C 0.5918(14) 1.0739(15) 0.2183(8) 0.039(7) Uiso 1 1 d G . .
H64 H 0.6667 1.0246 0.2375 0.047 Uiso 1 1 calc R . .
C65 C 0.1811(18) 1.1392(16) 0.1019(6) 0.034(7) Uiso 1 1 d G . .
C66 C 0.2486(15) 1.1132(16) 0.0533(9) 0.069(11) Uiso 1 1 d G . .
H66 H 0.3317 1.0634 0.0574 0.083 Uiso 1 1 calc R . .
C67 C 0.192(2) 1.1615(18) -0.0015(7) 0.063(10) Uiso 1 1 d G . .
H67 H 0.2374 1.1441 -0.0341 0.075 Uiso 1 1 calc R . .
C68 C 0.068(2) 1.2359(18) -0.0077(7) 0.069(10) Uiso 1 1 d G . .
H68 H 0.0303 1.2682 -0.0443 0.082 Uiso 1 1 calc R . .
C69 C 0.0005(15) 1.2619(16) 0.0409(9) 0.075(11) Uiso 1 1 d G . .
H69 H -0.0825 1.3117 0.0368 0.090 Uiso 1 1 calc R . .
C70 C 0.0570(17) 1.2136(17) 0.0957(7) 0.060(9) Uiso 1 1 d G . .
H70 H 0.0118 1.2310 0.1283 0.072 Uiso 1 1 calc R . .
C71 C 0.1498(17) 1.1092(17) 0.2255(8) 0.054(9) Uiso 1 1 d G . .
C72 C 0.1692(16) 1.1633(18) 0.2662(9) 0.062(10) Uiso 1 1 d G . .
H72 H 0.2434 1.1759 0.2669 0.075 Uiso 1 1 calc R . .
C73 C 0.078(2) 1.1988(17) 0.3059(8) 0.071(11) Uiso 1 1 d G . .
H73 H 0.0909 1.2351 0.3332 0.086 Uiso 1 1 calc R . .
C74 C -0.0329(18) 1.1801(18) 0.3049(8) 0.070(11) Uiso 1 1 d G . .
H74 H -0.0941 1.2039 0.3314 0.084 Uiso 1 1 calc R . .
C75 C -0.0524(15) 1.1259(18) 0.2641(9) 0.063(10) Uiso 1 1 d G . .
H75 H -0.1265 1.1134 0.2634 0.075 Uiso 1 1 calc R . .
C76 C 0.0390(19) 1.0905(16) 0.2244(8) 0.053(9) Uiso 1 1 d G . .
H76 H 0.0259 1.0542 0.1971 0.064 Uiso 1 1 calc R . .

loop_
_atom_site_aniso_label
_atom_site_aniso_U_11
_atom_site_aniso_U_22
_atom_site_aniso_U_33
_atom_site_aniso_U_23
_atom_site_aniso_U_13
_atom_site_aniso_U_12
Ir1 0.0331(7) 0.0405(9) 0.0255(6) -0.0085(6) 0.0103(5) -0.0215(6)
Ir2 0.0346(7) 0.0404(9) 0.0305(7) -0.0062(6) 0.0101(5) -0.0193(6)
P1 0.034(4) 0.042(5) 0.028(4) -0.008(4) 0.006(3) -0.024(4)
P2 0.036(4) 0.039(5) 0.028(4) -0.010(4) 0.013(3) -0.018(4)
P3 0.051(5) 0.048(6) 0.037(5) -0.013(4) 0.012(4) -0.024(5)
P4 0.035(4) 0.042(6) 0.033(4) -0.005(4) 0.011(3) -0.019(4)
O1 0.042(11) 0.053(14) 0.015(9) -0.014(9) 0.009(8) -0.027(11)
O2 0.046(13) 0.058(17) 0.11(2) -0.003(14) 0.027(13) -0.040(13)
O3 0.089(18) 0.13(2) 0.066(16) -0.049(16) 0.052(14) -0.081(18)
O4 0.027(10) 0.061(16) 0.033(11) -0.006(11) 0.010(9) -0.020(10)
C1 0.06(2) 0.08(3) 0.014(14) -0.004(15) 0.010(14) -0.055(19)
C20 0.07(2) 0.06(3) 0.05(2) -0.023(18) -0.018(18) -0.03(2)
C39 0.06(2) 0.06(3) 0.04(2) -0.011(18) -0.001(17) -0.03(2)
C58 0.037(17) 0.04(2) 0.017(14) 0.013(13) -0.002(12) -0.010(15)

loop_
_atom_type_symbol
_atom_type_description
_atom_type_scat_dispersion_real
_atom_type_scat_dispersion_imag
_atom_type_scat_source
C C 0.0033 0.0016 'International Tables Vol C Tables 4.2.6.8 and 6.1.1.4'
H H 0.0000 0.0000 'International Tables Vol C Tables 4.2.6.8 and 6.1.1.4'
O O 0.0106 0.0060 'International Tables Vol C Tables 4.2.6.8 and 6.1.1.4'
P P 0.1023 0.0942 'International Tables Vol C Tables 4.2.6.8 and 6.1.1.4'
Ir Ir -1.4442 7.9887 'International Tables Vol C Tables 4.2.6.8 and 6.1.1.4'

loop_
_geom_angle_atom_site_label_1
_geom_angle_atom_site_label_2
_geom_angle_atom_site_label_3
_geom_angle
_geom_angle_site_symmetry_1
_geom_angle_site_symmetry_3
_geom_angle_publ_flag
C20 Ir1 C1 91.7(13) . . ?
C20 Ir1 O4 173.9(10) . . ?
C1 Ir1 O4 84.9(9) . . ?
C20 Ir1 P1 95.0(9) . . ?
C1 Ir1 P1 82.2(8) . . ?
O4 Ir1 P1 89.5(5) . . ?
C20 Ir1 P2 84.5(10) . . ?
C1 Ir1 P2 170.7(8) . . ?
O4 Ir1 P2 98.1(5) . . ?
P1 Ir1 P2 106.5(3) . . ?
C39 Ir2 C58 94.5(12) . . ?
C39 Ir2 O1 174.3(11) . . ?
C58 Ir2 O1 84.2(8) . . ?
C39 Ir2 P3 83.6(10) . . ?
C58 Ir2 P3 173.2(9) . . ?
O1 Ir2 P3 97.0(5) . . ?
C39 Ir2 P4 94.3(10) . . ?
C58 Ir2 P4 81.6(8) . . ?
O1 Ir2 P4 91.0(5) . . ?
P3 Ir2 P4 105.0(3) . . ?
C3 P1 C14 105.7(9) . . ?
C3 P1 C8 102.8(8) . . ?
C14 P1 C8 106.4(9) . . ?
C3 P1 Ir1 102.0(6) . . ?
C14 P1 Ir1 115.1(7) . . ?
C8 P1 Ir1 122.7(7) . . ?
C27 P2 C33 103.9(9) . . ?
C27 P2 C22 107.6(10) . . ?
C33 P2 C22 105.7(9) . . ?
C27 P2 Ir1 114.6(8) . . ?
C33 P2 Ir1 123.2(7) . . ?
C22 P2 Ir1 100.8(6) . . ?
C41 P3 C46 104.3(10) . . ?
C41 P3 C52 108.3(11) . . ?
C46 P3 C52 102.5(11) . . ?
C41 P3 Ir2 101.2(7) . . ?
C46 P3 Ir2 121.9(8) . . ?
C52 P3 Ir2 117.5(9) . . ?
C71 P4 C60 105.4(10) . . ?
C71 P4 C65 104.3(10) . . ?
C60 P4 C65 102.9(9) . . ?
C71 P4 Ir2 114.7(8) . . ?
C60 P4 Ir2 101.1(7) . . ?
C65 P4 Ir2 126.0(7) . . ?
C1 O1 Ir2 121.4(16) . . ?
C58 O4 Ir1 119.2(17) . . ?
O1 C1 C2 113(3) . . ?
O1 C1 Ir1 129(2) . . ?
C2 C1 Ir1 118.2(17) . . ?
O2 C20 C21 110(3) . . ?
O2 C20 Ir1 128(3) . . ?
C21 C20 Ir1 121(2) . . ?
O3 C39 C40 118(3) . . ?
O3 C39 Ir2 121(2) . . ?
C40 C39 Ir2 120(2) . . ?
O4 C58 C59 109(2) . . ?
O4 C58 Ir2 130(2) . . ?
C59 C58 Ir2 120.4(17) . . ?
C3 C2 C7 120.0 . . ?
C3 C2 C1 118.6(15) . . ?
C7 C2 C1 121.3(15) . . ?
C4 C3 C2 120.0 . . ?
C4 C3 P1 127.0(10) . . ?
C2 C3 P1 112.9(10) . . ?
C5 C4 C3 120.0 . . ?
C5 C4 H4 120.0 . . ?
C3 C4 H4 120.0 . . ?
C4 C5 C6 120.0 . . ?
C4 C5 H5 120.0 . . ?
C6 C5 H5 120.0 . . ?
C7 C6 C5 120.0 . . ?
C7 C6 H6 120.0 . . ?
C5 C6 H6 120.0 . . ?
C6 C7 C2 120.0 . . ?
C6 C7 H7 120.0 . . ?
C2 C7 H7 120.0 . . ?
C9 C8 C13 120.0 . . ?
C9 C8 P1 118.6(10) . . ?
C13 C8 P1 121.3(10) . . ?
C8 C9 C10 120.0 . . ?
C8 C9 H9 120.0 . . ?
C10 C9 H9 120.0 . . ?
C11 C10 C9 120.0 . . ?
C11 C10 H10 120.0 . . ?
C9 C10 H10 120.0 . . ?
C10 C11 C12 120.0 . . ?
C10 C11 H11 120.0 . . ?
C12 C11 H11 120.0 . . ?
C13 C12 C11 120.0 . . ?
C13 C12 H12 120.0 . . ?
C11 C12 H12 120.0 . . ?
C12 C13 C8 120.0 . . ?
C12 C13 H13 120.0 . . ?
C8 C13 H13 120.0 . . ?
C15 C14 C19 120.0 . . ?
C15 C14 P1 122.4(11) . . ?
C19 C14 P1 117.5(11) . . ?
C16 C15 C14 120.0 . . ?
C16 C15 H15 120.0 . . ?
C14 C15 H15 120.0 . . ?
C15 C16 C17 120.0 . . ?
C15 C16 H16 120.0 . . ?
C17 C16 H16 120.0 . . ?
C16 C17 C18 120.0 . . ?
C16 C17 H17 120.0 . . ?
C18 C17 H17 120.0 . . ?
C17 C18 C19 120.0 . . ?
C17 C18 H18 120.0 . . ?
C19 C18 H18 120.0 . . ?
C18 C19 C14 120.0 . . ?
C18 C19 H19 120.0 . . ?
C14 C19 H19 120.0 . . ?
C22 C21 C26 120.0 . . ?
C22 C21 C20 117.9(18) . . ?
C26 C21 C20 122.0(18) . . ?
C21 C22 C23 120.0 . . ?
C21 C22 P2 115.3(11) . . ?
C23 C22 P2 124.7(11) . . ?
C22 C23 C24 120.0 . . ?
C22 C23 H23 120.0 . . ?
C24 C23 H23 120.0 . . ?
C25 C24 C23 120.0 . . ?
C25 C24 H24 120.0 . . ?
C23 C24 H24 120.0 . . ?
C24 C25 C26 120.0 . . ?
C24 C25 H25 120.0 . . ?
C26 C25 H25 120.0 . . ?
C25 C26 C21 120.0 . . ?
C25 C26 H26 120.0 . . ?
C21 C26 H26 120.0 . . ?
C28 C27 C32 120.0 . . ?
C28 C27 P2 123.6(14) . . ?
C32 C27 P2 116.3(14) . . ?
C27 C28 C29 120.0 . . ?
C27 C28 H28 120.0 . . ?
C29 C28 H28 120.0 . . ?
C30 C29 C28 120.0 . . ?
C30 C29 H29 120.0 . . ?
C28 C29 H29 120.0 . . ?
C29 C30 C31 120.0 . . ?
C29 C30 H30 120.0 . . ?
C31 C30 H30 120.0 . . ?
C32 C31 C30 120.0 . . ?
C32 C31 H31 120.0 . . ?
C30 C31 H31 120.0 . . ?
C31 C32 C27 120.0 . . ?
C31 C32 H32 120.0 . . ?
C27 C32 H32 120.0 . . ?
C34 C33 C38 120.0 . . ?
C34 C33 P2 118.1(11) . . ?
C38 C33 P2 121.8(11) . . ?
C33 C34 C35 120.0 . . ?
C33 C34 H34 120.0 . . ?
C35 C34 H34 120.0 . . ?
C36 C35 C34 120.0 . . ?
C36 C35 H35 120.0 . . ?
C34 C35 H35 120.0 . . ?
C35 C36 C37 120.0 . . ?
C35 C36 H36 120.0 . . ?
C37 C36 H36 120.0 . . ?
C38 C37 C36 120.0 . . ?
C38 C37 H37 120.0 . . ?
C36 C37 H37 120.0 . . ?
C37 C38 C33 120.0 . . ?
C37 C38 H38 120.0 . . ?
C33 C38 H38 120.0 . . ?
C41 C40 C45 120.0 . . ?
C41 C40 C39 120.4(19) . . ?
C45 C40 C39 119.6(19) . . ?
C40 C41 C42 120.0 . . ?
C40 C41 P3 114.4(13) . . ?
C42 C41 P3 125.6(13) . . ?
C41 C42 C43 120.0 . . ?
C41 C42 H42 120.0 . . ?
C43 C42 H42 120.0 . . ?
C44 C43 C42 120.0 . . ?
C44 C43 H43 120.0 . . ?
C42 C43 H43 120.0 . . ?
C43 C44 C45 120.0 . . ?
C43 C44 H44 120.0 . . ?
C45 C44 H44 120.0 . . ?
C44 C45 C40 120.0 . . ?
C44 C45 H45 120.0 . . ?
C40 C45 H45 120.0 . . ?
C47 C46 C51 120.0 . . ?
C47 C46 P3 120.2(12) . . ?
C51 C46 P3 119.8(12) . . ?
C46 C47 C48 120.0 . . ?
C46 C47 H47 120.0 . . ?
C48 C47 H47 120.0 . . ?
C47 C48 C49 120.0 . . ?
C47 C48 H48 120.0 . . ?
C49 C48 H48 120.0 . . ?
C50 C49 C48 120.0 . . ?
C50 C49 H49 120.0 . . ?
C48 C49 H49 120.0 . . ?
C51 C50 C49 120.0 . . ?
C51 C50 H50 120.0 . . ?
C49 C50 H50 120.0 . . ?
C50 C51 C46 120.0 . . ?
C50 C51 H51 120.0 . . ?
C46 C51 H51 120.0 . . ?
C53 C52 C57 120.0 . . ?
C53 C52 P3 118.5(16) . . ?
C57 C52 P3 121.3(16) . . ?
C54 C53 C52 120.0 . . ?
C54 C53 H53 120.0 . . ?
C52 C53 H53 120.0 . . ?
C53 C54 C55 120.0 . . ?
C53 C54 H54 120.0 . . ?
C55 C54 H54 120.0 . . ?
C56 C55 C54 120.0 . . ?
C56 C55 H55 120.0 . . ?
C54 C55 H55 120.0 . . ?
C55 C56 C57 120.0 . . ?
C55 C56 H56 120.0 . . ?
C57 C56 H56 120.0 . . ?
C56 C57 C52 120.0 . . ?
C56 C57 H57 120.0 . . ?
C52 C57 H57 120.0 . . ?
C60 C59 C64 120.0 . . ?
C60 C59 C58 116.4(16) . . ?
C64 C59 C58 123.6(16) . . ?
C59 C60 C61 120.0 . . ?
C59 C60 P4 114.7(11) . . ?
C61 C60 P4 125.2(12) . . ?
C62 C61 C60 120.0 . . ?
C62 C61 H61 120.0 . . ?
C60 C61 H61 120.0 . . ?
C61 C62 C63 120.0 . . ?
C61 C62 H62 120.0 . . ?
C63 C62 H62 120.0 . . ?
C62 C63 C64 120.0 . . ?
C62 C63 H63 120.0 . . ?
C64 C63 H63 120.0 . . ?
C63 C64 C59 120.0 . . ?
C63 C64 H64 120.0 . . ?
C59 C64 H64 120.0 . . ?
C66 C65 C70 120.0 . . ?
C66 C65 P4 115.4(12) . . ?
C70 C65 P4 124.4(12) . . ?
C65 C66 C67 120.0 . . ?
C65 C66 H66 120.0 . . ?
C67 C66 H66 120.0 . . ?
C68 C67 C66 120.0 . . ?
C68 C67 H67 120.0 . . ?
C66 C67 H67 120.0 . . ?
C67 C68 C69 120.0 . . ?
C67 C68 H68 120.0 . . ?
C69 C68 H68 120.0 . . ?
C70 C69 C68 120.0 . . ?
C70 C69 H69 120.0 . . ?
C68 C69 H69 120.0 . . ?
C69 C70 C65 120.0 . . ?
C69 C70 H70 120.0 . . ?
C65 C70 H70 120.0 . . ?
C72 C71 C76 120.0 . . ?
C72 C71 P4 122.7(12) . . ?
C76 C71 P4 117.3(12) . . ?
C71 C72 C73 120.0 . . ?
C71 C72 H72 120.0 . . ?
C73 C72 H72 120.0 . . ?
C74 C73 C72 120.0 . . ?
C74 C73 H73 120.0 . . ?
C72 C73 H73 120.0 . . ?
C75 C74 C73 120.0 . . ?
C75 C74 H74 120.0 . . ?
C73 C74 H74 120.0 . . ?
C74 C75 C76 120.0 . . ?
C74 C75 H75 120.0 . . ?
C76 C75 H75 120.0 . . ?
C75 C76 C71 120.0 . . ?
C75 C76 H76 120.0 . . ?
C71 C76 H76 120.0 . . ?

loop_
_geom_bond_atom_site_label_1
_geom_bond_atom_site_label_2
_geom_bond_distance
_geom_bond_site_symmetry_2
_geom_bond_publ_flag
Ir1 C20 1.96(3) . ?
Ir1 C1 2.00(3) . ?
Ir1 O4 2.263(18) . ?
Ir1 P1 2.324(7) . ?
Ir1 P2 2.329(7) . ?
Ir2 C39 2.01(3) . ?
Ir2 C58 2.00(3) . ?
Ir2 O1 2.273(15) . ?
Ir2 P3 2.314(8) . ?
Ir2 P4 2.326(8) . ?
P1 C3 1.822(13) . ?
P1 C14 1.825(15) . ?
P1 C8 1.857(15) . ?
P2 C27 1.803(17) . ?
P2 C33 1.800(15) . ?
P2 C22 1.823(16) . ?
P3 C41 1.804(17) . ?
P3 C46 1.826(17) . ?
P3 C52 1.83(2) . ?
P4 C71 1.809(16) . ?
P4 C60 1.813(15) . ?
P4 C65 1.861(16) . ?
O1 C1 1.20(3) . ?
O2 C20 1.29(4) . ?
O3 C39 1.31(4) . ?
O4 C58 1.25(3) . ?
C1 C2 1.54(3) . ?
C20 C21 1.51(4) . ?
C39 C40 1.43(3) . ?
C58 C59 1.51(3) . ?
C2 C3 1.3900 . ?
C2 C7 1.3900 . ?
C3 C4 1.3900 . ?
C4 C5 1.3900 . ?
C4 H4 0.9300 . ?
C5 C6 1.3900 . ?
C5 H5 0.9300 . ?
C6 C7 1.3900 . ?
C6 H6 0.9300 . ?
C7 H7 0.9300 . ?
C8 C9 1.3900 . ?
C8 C13 1.3900 . ?
C9 C10 1.3900 . ?
C9 H9 0.9300 . ?
C10 C11 1.3900 . ?
C10 H10 0.9300 . ?
C11 C12 1.3900 . ?
C11 H11 0.9300 . ?
C12 C13 1.3900 . ?
C12 H12 0.9300 . ?
C13 H13 0.9300 . ?
C14 C15 1.3900 . ?
C14 C19 1.3900 . ?
C15 C16 1.3900 . ?
C15 H15 0.9300 . ?
C16 C17 1.3900 . ?
C16 H16 0.9300 . ?
C17 C18 1.3900 . ?
C17 H17 0.9300 . ?
C18 C19 1.3900 . ?
C18 H18 0.9300 . ?
C19 H19 0.9300 . ?
C21 C22 1.3900 . ?
C21 C26 1.3900 . ?
C22 C23 1.3900 . ?
C23 C24 1.3900 . ?
C23 H23 0.9300 . ?
C24 C25 1.3900 . ?
C24 H24 0.9300 . ?
C25 C26 1.3900 . ?
C25 H25 0.9300 . ?
C26 H26 0.9300 . ?
C27 C28 1.3900 . ?
C27 C32 1.3900 . ?
C28 C29 1.3900 . ?
C28 H28 0.9300 . ?
C29 C30 1.3900 . ?
C29 H29 0.9300 . ?
C30 C31 1.3900 . ?
C30 H30 0.9300 . ?
C31 C32 1.3900 . ?
C31 H31 0.9300 . ?
C32 H32 0.9300 . ?
C33 C34 1.3900 . ?
C33 C38 1.3900 . ?
C34 C35 1.3900 . ?
C34 H34 0.9300 . ?
C35 C36 1.3900 . ?
C35 H35 0.9300 . ?
C36 C37 1.3900 . ?
C36 H36 0.9300 . ?
C37 C38 1.3900 . ?
C37 H37 0.9300 . ?
C38 H38 0.9300 . ?
C40 C41 1.3900 . ?
C40 C45 1.3900 . ?
C41 C42 1.3900 . ?
C42 C43 1.3900 . ?
C42 H42 0.9300 . ?
C43 C44 1.3900 . ?
C43 H43 0.9300 . ?
C44 C45 1.3900 . ?
C44 H44 0.9300 . ?
C45 H45 0.9300 . ?
C46 C47 1.3900 . ?
C46 C51 1.3900 . ?
C47 C48 1.3900 . ?
C47 H47 0.9300 . ?
C48 C49 1.3900 . ?
C48 H48 0.9300 . ?
C49 C50 1.3900 . ?
C49 H49 0.9300 . ?
C50 C51 1.3900 . ?
C50 H50 0.9300 . ?
C51 H51 0.9300 . ?
C52 C53 1.3900 . ?
C52 C57 1.3900 . ?
C53 C54 1.3900 . ?
C53 H53 0.9300 . ?
C54 C55 1.3900 . ?
C54 H54 0.9300 . ?
C55 C56 1.3900 . ?
C55 H55 0.9300 . ?
C56 C57 1.3900 . ?
C56 H56 0.9300 . ?
C57 H57 0.9300 . ?
C59 C60 1.3900 . ?
C59 C64 1.3900 . ?
C60 C61 1.3900 . ?
C61 C62 1.3900 . ?
C61 H61 0.9300 . ?
C62 C63 1.3900 . ?
C62 H62 0.9300 . ?
C63 C64 1.3900 . ?
C63 H63 0.9300 . ?
C64 H64 0.9300 . ?
C65 C66 1.3900 . ?
C65 C70 1.3900 . ?
C66 C67 1.3900 . ?
C66 H66 0.9300 . ?
C67 C68 1.3900 . ?
C67 H67 0.9300 . ?
C68 C69 1.3900 . ?
C68 H68 0.9300 . ?
C69 C70 1.3900 . ?
C69 H69 0.9300 . ?
C70 H70 0.9300 . ?
C71 C72 1.3900 . ?
C71 C76 1.3900 . ?
C72 C73 1.3900 . ?
C72 H72 0.9300 . ?
C73 C74 1.3900 . ?
C73 H73 0.9300 . ?
C74 C75 1.3900 . ?
C74 H74 0.9300 . ?
C75 C76 1.3900 . ?
C75 H75 0.9300 . ?
C76 H76 0.9300 . ?

loop_
_geom_torsion_atom_site_label_1
_geom_torsion_atom_site_label_2
_geom_torsion_atom_site_label_3
_geom_torsion_atom_site_label_4
_geom_torsion
_geom_torsion_site_symmetry_1
_geom_torsion_site_symmetry_2
_geom_torsion_site_symmetry_3
_geom_torsion_site_symmetry_4
_geom_torsion_publ_flag
C20 Ir1 P1 C3 -72.3(12) . . . . ?
C1 Ir1 P1 C3 18.7(10) . . . . ?
O4 Ir1 P1 C3 103.7(8) . . . . ?
P2 Ir1 P1 C3 -157.9(7) . . . . ?
C20 Ir1 P1 C14 173.9(12) . . . . ?
C1 Ir1 P1 C14 -95.1(10) . . . . ?
O4 Ir1 P1 C14 -10.1(9) . . . . ?
P2 Ir1 P1 C14 88.2(8) . . . . ?
C20 Ir1 P1 C8 41.7(12) . . . . ?
C1 Ir1 P1 C8 132.7(10) . . . . ?
O4 Ir1 P1 C8 -142.3(8) . . . . ?
P2 Ir1 P1 C8 -44.0(7) . . . . ?
C20 Ir1 P2 C27 113.3(12) . . . . ?
C1 Ir1 P2 C27 48(5) . . . . ?
O4 Ir1 P2 C27 -61.2(9) . . . . ?
P1 Ir1 P2 C27 -153.1(8) . . . . ?
C20 Ir1 P2 C33 -118.8(11) . . . . ?
C1 Ir1 P2 C33 175(5) . . . . ?
O4 Ir1 P2 C33 66.7(9) . . . . ?
P1 Ir1 P2 C33 -25.2(8) . . . . ?
C20 Ir1 P2 C22 -1.9(11) . . . . ?
C1 Ir1 P2 C22 -68(5) . . . . ?
O4 Ir1 P2 C22 -176.3(8) . . . . ?
P1 Ir1 P2 C22 91.7(7) . . . . ?
C39 Ir2 P3 C41 -1.1(12) . . . . ?
C58 Ir2 P3 C41 -75(6) . . . . ?
O1 Ir2 P3 C41 -175.4(9) . . . . ?
P4 Ir2 P3 C41 91.7(8) . . . . ?
C39 Ir2 P3 C46 -115.8(13) . . . . ?
C58 Ir2 P3 C46 170(6) . . . . ?
O1 Ir2 P3 C46 69.9(10) . . . . ?
P4 Ir2 P3 C46 -23.0(9) . . . . ?
C39 Ir2 P3 C52 116.6(13) . . . . ?
C58 Ir2 P3 C52 42(6) . . . . ?
O1 Ir2 P3 C52 -57.7(10) . . . . ?
P4 Ir2 P3 C52 -150.6(9) . . . . ?
C39 Ir2 P4 C71 172.1(12) . . . . ?
C58 Ir2 P4 C71 -94.0(11) . . . . ?
O1 Ir2 P4 C71 -9.9(9) . . . . ?
P3 Ir2 P4 C71 87.6(8) . . . . ?
C39 Ir2 P4 C60 -75.1(12) . . . . ?
C58 Ir2 P4 C60 18.8(10) . . . . ?
O1 Ir2 P4 C60 102.9(8) . . . . ?
P3 Ir2 P4 C60 -159.6(7) . . . . ?
C39 Ir2 P4 C65 40.0(12) . . . . ?
C58 Ir2 P4 C65 133.9(11) . . . . ?
O1 Ir2 P4 C65 -142.0(9) . . . . ?
P3 Ir2 P4 C65 -44.5(8) . . . . ?
C39 Ir2 O1 C1 38(11) . . . . ?
C58 Ir2 O1 C1 -40(2) . . . . ?
P3 Ir2 O1 C1 133(2) . . . . ?
P4 Ir2 O1 C1 -122(2) . . . . ?
C20 Ir1 O4 C58 15(11) . . . . ?
C1 Ir1 O4 C58 -41(2) . . . . ?
P1 Ir1 O4 C58 -123(2) . . . . ?
P2 Ir1 O4 C58 130.0(19) . . . . ?
Ir2 O1 C1 C2 154.1(14) . . . . ?
Ir2 O1 C1 Ir1 -20(4) . . . . ?
C20 Ir1 C1 O1 -115(3) . . . . ?
O4 Ir1 C1 O1 60(3) . . . . ?
P1 Ir1 C1 O1 151(3) . . . . ?
P2 Ir1 C1 O1 -49(6) . . . . ?
C20 Ir1 C1 C2 72(2) . . . . ?
O4 Ir1 C1 C2 -113.2(19) . . . . ?
P1 Ir1 C1 C2 -23.0(17) . . . . ?
P2 Ir1 C1 C2 137(4) . . . . ?
C1 Ir1 C20 O2 -3(3) . . . . ?
O4 Ir1 C20 O2 -59(12) . . . . ?
P1 Ir1 C20 O2 79(3) . . . . ?
P2 Ir1 C20 O2 -175(3) . . . . ?
C1 Ir1 C20 C21 172(2) . . . . ?
O4 Ir1 C20 C21 116(10) . . . . ?
P1 Ir1 C20 C21 -106(2) . . . . ?
P2 Ir1 C20 C21 0.5(19) . . . . ?
C58 Ir2 C39 O3 -2(3) . . . . ?
O1 Ir2 C39 O3 -79(12) . . . . ?
P3 Ir2 C39 O3 -175(3) . . . . ?
P4 Ir2 C39 O3 80(3) . . . . ?
C58 Ir2 C39 C40 175(2) . . . . ?
O1 Ir2 C39 C40 97(10) . . . . ?
P3 Ir2 C39 C40 1(2) . . . . ?
P4 Ir2 C39 C40 -103(2) . . . . ?
Ir1 O4 C58 C59 155.3(14) . . . . ?
Ir1 O4 C58 Ir2 -18(3) . . . . ?
C39 Ir2 C58 O4 -116(3) . . . . ?
O1 Ir2 C58 O4 59(2) . . . . ?
P3 Ir2 C58 O4 -42(8) . . . . ?
P4 Ir2 C58 O4 150(3) . . . . ?
C39 Ir2 C58 C59 71(2) . . . . ?
O1 Ir2 C58 C59 -114.5(19) . . . . ?
P3 Ir2 C58 C59 145(5) . . . . ?
P4 Ir2 C58 C59 -22.6(17) . . . . ?
O1 C1 C2 C3 -153.9(18) . . . . ?
Ir1 C1 C2 C3 21(2) . . . . ?
O1 C1 C2 C7 23(3) . . . . ?
Ir1 C1 C2 C7 -162.9(11) . . . . ?
C7 C2 C3 C4 0.0 . . . . ?
C1 C2 C3 C4 176(2) . . . . ?
C7 C2 C3 P1 -177.7(13) . . . . ?
C1 C2 C3 P1 -1.2(18) . . . . ?
C14 P1 C3 C4 -71.1(13) . . . . ?
C8 P1 C3 C4 40.3(13) . . . . ?
Ir1 P1 C3 C4 168.3(10) . . . . ?
C14 P1 C3 C2 106.4(11) . . . . ?
C8 P1 C3 C2 -142.2(10) . . . . ?
Ir1 P1 C3 C2 -14.2(10) . . . . ?
C2 C3 C4 C5 0.0 . . . . ?
P1 C3 C4 C5 177.3(15) . . . . ?
C3 C4 C5 C6 0.0 . . . . ?
C4 C5 C6 C7 0.0 . . . . ?
C5 C6 C7 C2 0.0 . . . . ?
C3 C2 C7 C6 0.0 . . . . ?
C1 C2 C7 C6 -176(2) . . . . ?
C3 P1 C8 C9 68.2(11) . . . . ?
C14 P1 C8 C9 179.0(10) . . . . ?
Ir1 P1 C8 C9 -45.4(11) . . . . ?
C3 P1 C8 C13 -116.4(11) . . . . ?
C14 P1 C8 C13 -5.6(13) . . . . ?
Ir1 P1 C8 C13 130.0(9) . . . . ?
C13 C8 C9 C10 0.0 . . . . ?
P1 C8 C9 C10 175.4(13) . . . . ?
C8 C9 C10 C11 0.0 . . . . ?
C9 C10 C11 C12 0.0 . . . . ?
C10 C11 C12 C13 0.0 . . . . ?
C11 C12 C13 C8 0.0 . . . . ?
C9 C8 C13 C12 0.0 . . . . ?
P1 C8 C13 C12 -175.3(13) . . . . ?
C3 P1 C14 C15 -0.2(13) . . . . ?
C8 P1 C14 C15 -109.1(11) . . . . ?
Ir1 P1 C14 C15 111.5(10) . . . . ?
C3 P1 C14 C19 177.7(10) . . . . ?
C8 P1 C14 C19 68.8(12) . . . . ?
Ir1 P1 C14 C19 -70.6(11) . . . . ?
C19 C14 C15 C16 0.0 . . . . ?
P1 C14 C15 C16 177.8(15) . . . . ?
C14 C15 C16 C17 0.0 . . . . ?
C15 C16 C17 C18 0.0 . . . . ?
C16 C17 C18 C19 0.0 . . . . ?
C17 C18 C19 C14 0.0 . . . . ?
C15 C14 C19 C18 0.0 . . . . ?
P1 C14 C19 C18 -177.9(14) . . . . ?
O2 C20 C21 C22 177.8(19) . . . . ?
Ir1 C20 C21 C22 2(3) . . . . ?
O2 C20 C21 C26 -6(3) . . . . ?
Ir1 C20 C21 C26 177.6(13) . . . . ?
C26 C21 C22 C23 0.0 . . . . ?
C20 C21 C22 C23 176(2) . . . . ?
C26 C21 C22 P2 -179.5(14) . . . . ?
C20 C21 C22 P2 -3.5(18) . . . . ?
C27 P2 C22 C21 -117.0(11) . . . . ?
C33 P2 C22 C21 132.6(11) . . . . ?
Ir1 P2 C22 C21 3.4(10) . . . . ?
C27 P2 C22 C23 63.6(14) . . . . ?
C33 P2 C22 C23 -46.9(14) . . . . ?
Ir1 P2 C22 C23 -176.1(10) . . . . ?
C21 C22 C23 C24 0.0 . . . . ?
P2 C22 C23 C24 179.4(15) . . . . ?
C22 C23 C24 C25 0.0 . . . . ?
C23 C24 C25 C26 0.0 . . . . ?
C24 C25 C26 C21 0.0 . . . . ?
C22 C21 C26 C25 0.0 . . . . ?
C20 C21 C26 C25 -176(2) . . . . ?
C33 P2 C27 C28 76.1(14) . . . . ?
C22 P2 C27 C28 -35.6(15) . . . . ?
Ir1 P2 C27 C28 -146.8(11) . . . . ?
C33 P2 C27 C32 -100.7(13) . . . . ?
C22 P2 C27 C32 147.6(12) . . . . ?
Ir1 P2 C27 C32 36.4(13) . . . . ?
C32 C27 C28 C29 0.0 . . . . ?
P2 C27 C28 C29 -176.7(16) . . . . ?
C27 C28 C29 C30 0.0 . . . . ?
C28 C29 C30 C31 0.0 . . . . ?
C29 C30 C31 C32 0.0 . . . . ?
C30 C31 C32 C27 0.0 . . . . ?
C28 C27 C32 C31 0.0 . . . . ?
P2 C27 C32 C31 176.9(15) . . . . ?
C27 P2 C33 C34 -152.4(12) . . . . ?
C22 P2 C33 C34 -39.3(13) . . . . ?
Ir1 P2 C33 C34 75.2(12) . . . . ?
C27 P2 C33 C38 30.4(14) . . . . ?
C22 P2 C33 C38 143.5(12) . . . . ?
Ir1 P2 C33 C38 -101.9(11) . . . . ?
C38 C33 C34 C35 0.0 . . . . ?
P2 C33 C34 C35 -177.2(15) . . . . ?
C33 C34 C35 C36 0.0 . . . . ?
C34 C35 C36 C37 0.0 . . . . ?
C35 C36 C37 C38 0.0 . . . . ?
C36 C37 C38 C33 0.0 . . . . ?
C34 C33 C38 C37 0.0 . . . . ?
P2 C33 C38 C37 177.1(15) . . . . ?
O3 C39 C40 C41 176(2) . . . . ?
Ir2 C39 C40 C41 -1(3) . . . . ?
O3 C39 C40 C45 -7(4) . . . . ?
Ir2 C39 C40 C45 176.9(14) . . . . ?
C45 C40 C41 C42 0.0 . . . . ?
C39 C40 C41 C42 178(2) . . . . ?
C45 C40 C41 P3 -178.1(15) . . . . ?
C39 C40 C41 P3 0(2) . . . . ?
C46 P3 C41 C40 128.3(12) . . . . ?
C52 P3 C41 C40 -123.1(13) . . . . ?
Ir2 P3 C41 C40 1.0(12) . . . . ?
C46 P3 C41 C42 -49.7(15) . . . . ?
C52 P3 C41 C42 58.9(16) . . . . ?
Ir2 P3 C41 C42 -177.0(11) . . . . ?
C40 C41 C42 C43 0.0 . . . . ?
P3 C41 C42 C43 177.8(17) . . . . ?
C41 C42 C43 C44 0.0 . . . . ?
C42 C43 C44 C45 0.0 . . . . ?
C43 C44 C45 C40 0.0 . . . . ?
C41 C40 C45 C44 0.0 . . . . ?
C39 C40 C45 C44 -178(2) . . . . ?
C41 P3 C46 C47 149.9(13) . . . . ?
C52 P3 C46 C47 37.1(15) . . . . ?
Ir2 P3 C46 C47 -96.9(12) . . . . ?
C41 P3 C46 C51 -32.2(15) . . . . ?
C52 P3 C46 C51 -145.1(13) . . . . ?
Ir2 P3 C46 C51 81.0(13) . . . . ?
C51 C46 C47 C48 0.0 . . . . ?
P3 C46 C47 C48 177.9(15) . . . . ?
C46 C47 C48 C49 0.0 . . . . ?
C47 C48 C49 C50 0.0 . . . . ?
C48 C49 C50 C51 0.0 . . . . ?
C49 C50 C51 C46 0.0 . . . . ?
C47 C46 C51 C50 0.0 . . . . ?
P3 C46 C51 C50 -177.9(15) . . . . ?
C41 P3 C52 C53 121.1(14) . . . . ?
C46 P3 C52 C53 -129.0(14) . . . . ?
Ir2 P3 C52 C53 7.4(16) . . . . ?
C41 P3 C52 C57 -64.3(15) . . . . ?
C46 P3 C52 C57 45.6(14) . . . . ?
Ir2 P3 C52 C57 -178.0(10) . . . . ?
C57 C52 C53 C54 0.0 . . . . ?
P3 C52 C53 C54 174.7(17) . . . . ?
C52 C53 C54 C55 0.0 . . . . ?
C53 C54 C55 C56 0.0 . . . . ?
C54 C55 C56 C57 0.0 . . . . ?
C55 C56 C57 C52 0.0 . . . . ?
C53 C52 C57 C56 0.0 . . . . ?
P3 C52 C57 C56 -174.5(17) . . . . ?
O4 C58 C59 C60 -156.0(16) . . . . ?
Ir2 C58 C59 C60 18(2) . . . . ?
O4 C58 C59 C64 23(3) . . . . ?
Ir2 C58 C59 C64 -162.6(12) . . . . ?
C64 C59 C60 C61 0.0 . . . . ?
C58 C59 C60 C61 179.0(19) . . . . ?
C64 C59 C60 P4 -177.3(13) . . . . ?
C58 C59 C60 P4 1.7(17) . . . . ?
C71 P4 C60 C59 103.6(11) . . . . ?
C65 P4 C60 C59 -147.3(10) . . . . ?
Ir2 P4 C60 C59 -16.1(10) . . . . ?
C71 P4 C60 C61 -73.5(14) . . . . ?
C65 P4 C60 C61 35.5(14) . . . . ?
Ir2 P4 C60 C61 166.8(10) . . . . ?
C59 C60 C61 C62 0.0 . . . . ?
P4 C60 C61 C62 177.0(15) . . . . ?
C60 C61 C62 C63 0.0 . . . . ?
C61 C62 C63 C64 0.0 . . . . ?
C62 C63 C64 C59 0.0 . . . . ?
C60 C59 C64 C63 0.0 . . . . ?
C58 C59 C64 C63 -179(2) . . . . ?
C71 P4 C65 C66 -177.6(11) . . . . ?
C60 P4 C65 C66 72.5(12) . . . . ?
Ir2 P4 C65 C66 -41.7(13) . . . . ?
C71 P4 C65 C70 -2.5(15) . . . . ?
C60 P4 C65 C70 -112.4(13) . . . . ?
Ir2 P4 C65 C70 133.4(11) . . . . ?
C70 C65 C66 C67 0.0 . . . . ?
P4 C65 C66 C67 175.3(14) . . . . ?
C65 C66 C67 C68 0.0 . . . . ?
C66 C67 C68 C69 0.0 . . . . ?
C67 C68 C69 C70 0.0 . . . . ?
C68 C69 C70 C65 0.0 . . . . ?
C66 C65 C70 C69 0.0 . . . . ?
P4 C65 C70 C69 -174.9(15) . . . . ?
C60 P4 C71 C72 -7.8(15) . . . . ?
C65 P4 C71 C72 -115.8(13) . . . . ?
Ir2 P4 C71 C72 102.5(11) . . . . ?
C60 P4 C71 C76 172.1(11) . . . . ?
C65 P4 C71 C76 64.1(13) . . . . ?
Ir2 P4 C71 C76 -77.6(12) . . . . ?
C76 C71 C72 C73 0.0 . . . . ?
P4 C71 C72 C73 179.9(16) . . . . ?
C71 C72 C73 C74 0.0 . . . . ?
C72 C73 C74 C75 0.0 . . . . ?
C73 C74 C75 C76 0.0 . . . . ?
C74 C75 C76 C71 0.0 . . . . ?
C72 C71 C76 C75 0.0 . . . . ?
P4 C71 C76 C75 -179.9(15) . . . . ?
